data_2225541
loop_
_publ_author_name
'Schnetz, Thomas'
'Rominger, Frank'
'Hofmann, Peter'

_publ_section_title
;
 Di-\m-chlorido-bis{[\m-1,8-bis(diisopropylphosphanyl)-9,10-dihydro-9,10-ethanoanthracene-\k^2^<i>P</i>:<i>P</i>']-\m-chlorido-\m-methylidene-dipalladium(II)}
 tetrahydrofuran pentasolvate
;
_journal_coeditor_code HG2653
_journal_issue 4
_journal_name_full 'Acta Crystallographica Section E'
_journal_page_first m453
_journal_page_last m454
_journal_paper_doi 10.1107/S1600536810010263
_journal_volume 66
_journal_year 2010
_chemical_formula_iupac '[Pd4 (C H2)2 Cl4 (C28 H40 P2)2], 5C4 H8 O'
_chemical_formula_moiety 'C58 H84 Cl4 P4 Pd4, 5(C4 H8 O)'
_chemical_formula_sum 'C78 H124 Cl4 O5 P4 Pd4'
_chemical_formula_weight 1833.05
_chemical_name_systematic
;
Di-\m-chlorido-bis{[\m-1,8-bis(diisopropylphosphanyl)-9,10-dihydro-
9,10-ethanoanthracene-\k^2^<i>P</i>:<i>P</i>']-\m-chlorido-\m-methylidene-
dipalladium(II)} tetrahydrofuran pentasolvate
;
_space_group_IT_number 2
_symmetry_cell_setting triclinic
_symmetry_space_group_name_Hall '-P 1'
_symmetry_space_group_name_H-M 'P -1'
_atom_sites_solution_hydrogens geom
_atom_sites_solution_primary direct
_atom_sites_solution_secondary difmap
_audit_creation_method SHELXL-97
_cell_angle_alpha 79.8770(10)
_cell_angle_beta 74.7030(10)
_cell_angle_gamma 80.7170(10)
_cell_formula_units_Z 2
_cell_length_a 12.57990(10)
_cell_length_b 17.2830(3)
_cell_length_c 19.7558(2)
_cell_measurement_reflns_used 5889
_cell_measurement_temperature 200(2)
_cell_volume 4048.61(9)
_computing_cell_refinement 'SAINT (Siemens, 1996)'
_computing_data_collection 'SMART (Siemens, 1996)'
_computing_data_reduction 'SAINT (Siemens, 1996)'
_computing_molecular_graphics 'SHELXTL (Sheldrick, 2008b)'
_computing_publication_material 'SHELXTL (Sheldrick, 2008b)'
_computing_structure_refinement 'SHELXTL (Sheldrick, 2008b)'
_computing_structure_solution 'SHELXTL (Sheldrick, 2008b)'
_diffrn_ambient_temperature 200(2)
_diffrn_measured_fraction_theta_full 0.994
_diffrn_measured_fraction_theta_max 0.994
_diffrn_measurement_device_type 'Bruker SMART CCD'
_diffrn_measurement_method '\w scans'
_diffrn_radiation_monochromator graphite
_diffrn_radiation_source 'fine-focus sealed tube'
_diffrn_radiation_type MoK\a
_diffrn_radiation_wavelength 0.71073
_diffrn_reflns_av_R_equivalents 0.0561
_diffrn_reflns_av_sigmaI/netI 0.0852
_diffrn_reflns_limit_h_max 15
_diffrn_reflns_limit_h_min -15
_diffrn_reflns_limit_k_max 21
_diffrn_reflns_limit_k_min -21
_diffrn_reflns_limit_l_max 24
_diffrn_reflns_limit_l_min -24
_diffrn_reflns_number 36611
_diffrn_reflns_theta_full 25.69
_diffrn_reflns_theta_max 25.69
_diffrn_reflns_theta_min 1.69
_exptl_absorpt_coefficient_mu 1.133
_exptl_absorpt_correction_T_max 0.9351
_exptl_absorpt_correction_T_min 0.8221
_exptl_absorpt_correction_type multi-scan
_exptl_absorpt_process_details
;
(SADABS; Sheldrick, 2008a)
;
_exptl_crystal_colour colourless
_exptl_crystal_density_diffrn 1.504
_exptl_crystal_density_method 'not measured'
_exptl_crystal_description polyhedron
_exptl_crystal_F_000 1888
_exptl_crystal_size_max 0.18
_exptl_crystal_size_mid 0.18
_exptl_crystal_size_min 0.06
_refine_diff_density_max 0.820
_refine_diff_density_min -0.727
_refine_ls_extinction_method none
_refine_ls_goodness_of_fit_ref 1.012
_refine_ls_hydrogen_treatment mixed
_refine_ls_matrix_type full
_refine_ls_number_parameters 915
_refine_ls_number_reflns 15292
_refine_ls_number_restraints 434
_refine_ls_restrained_S_all 1.011
_refine_ls_R_factor_all 0.0999
_refine_ls_R_factor_gt 0.0466
_refine_ls_shift/su_max 0.001
_refine_ls_shift/su_mean 0.000
_refine_ls_structure_factor_coef Fsqd
_refine_ls_weighting_details 'calc w=1/[\s^2^(Fo^2^)+(0.0417P)^2^+0.8053P] where P=(Fo^2^+2Fc^2^)/3'
_refine_ls_weighting_scheme calc
_refine_ls_wR_factor_gt 0.0879
_refine_ls_wR_factor_ref 0.1055
_reflns_number_gt 9483
_reflns_number_total 15292
_reflns_threshold_expression I>2sigma(I)
_cod_data_source_file hg2653.cif
_cod_data_source_block I
_cod_database_code 2225541
_cod_database_fobs_code 2225541

loop_
_symmetry_equiv_pos_as_xyz
'x, y, z'
'-x, -y, -z'

loop_
_atom_site_type_symbol
_atom_site_label
_atom_site_fract_x
_atom_site_fract_y
_atom_site_fract_z
_atom_site_U_iso_or_equiv
_atom_site_adp_type
_atom_site_calc_flag
_atom_site_refinement_flags
_atom_site_occupancy
_atom_site_disorder_assembly
_atom_site_disorder_group
Pd Pd1 0.47930(3) 0.21727(2) 0.34085(2) 0.02319(11) Uani d . 1 . .
Pd Pd2 0.24625(3) 0.22887(3) 0.38000(2) 0.02516(11) Uani d . 1 . .
Pd Pd3 0.47029(3) 0.30751(2) 0.14456(2) 0.02341(11) Uani d . 1 . .
Pd Pd4 0.23706(3) 0.32848(3) 0.18531(2) 0.02701(12) Uani d . 1 . .
Cl Cl1 0.36596(11) 0.16459(9) 0.28118(7) 0.0361(4) Uani d . 1 . .
Cl Cl2 0.35972(11) 0.38581(9) 0.23512(8) 0.0430(4) Uani d . 1 . .
Cl Cl3 0.59914(10) 0.25954(9) 0.22297(7) 0.0339(4) Uani d . 1 . .
Cl Cl4 0.11979(11) 0.29472(11) 0.30539(7) 0.0504(5) Uani d . 1 . .
C C13 0.3675(4) 0.1783(3) 0.4288(3) 0.0288(13) Uani d D 1 . .
H H13A 0.373(4) 0.1221(15) 0.430(2) 0.020(6) Uiso d D 1 . .
H H13B 0.368(4) 0.190(3) 0.4733(16) 0.020(6) Uiso d D 1 . .
C C14 0.3510(4) 0.3541(3) 0.0940(3) 0.0251(13) Uani d D 1 . .
H H14A 0.344(4) 0.332(2) 0.0546(18) 0.020(6) Uiso d D 1 . .
H H14B 0.357(4) 0.4093(15) 0.085(2) 0.020(6) Uiso d D 1 . .
P P1 0.59170(11) 0.24153(8) 0.40365(7) 0.0233(3) Uani d . 1 . .
P P2 0.12809(11) 0.25216(8) 0.48211(7) 0.0234(3) Uani d . 1 . .
P P3 0.58086(11) 0.25881(8) 0.04890(7) 0.0220(3) Uani d . 1 . .
P P4 0.11326(11) 0.30836(9) 0.12971(7) 0.0258(3) Uani d . 1 . .
C C1 0.5481(4) 0.2807(3) 0.4894(3) 0.0237(12) Uani d . 1 . .
C C2 0.6275(4) 0.2669(3) 0.5296(3) 0.0298(13) Uani d . 1 . .
H H2 0.6915 0.2301 0.5163 0.036 Uiso calc R 1 . .
C C3 0.6167(5) 0.3044(4) 0.5876(3) 0.0357(15) Uani d . 1 . .
H H3 0.6724 0.2928 0.6136 0.043 Uiso calc R 1 . .
C C4 0.5254(4) 0.3586(3) 0.6083(3) 0.0284(13) Uani d . 1 . .
H H4 0.5192 0.3869 0.6465 0.034 Uiso calc R 1 . .
C C5 0.1723(5) 0.3546(3) 0.6725(3) 0.0369(15) Uani d . 1 . .
H H5 0.1714 0.3818 0.7105 0.044 Uiso calc R 1 . .
C C6 0.0989(4) 0.2990(4) 0.6812(3) 0.0359(15) Uani d . 1 . .
H H6 0.0515 0.2847 0.7264 0.043 Uiso calc R 1 . .
C C7 0.0959(4) 0.2652(3) 0.6240(3) 0.0319(14) Uani d . 1 . .
H H7 0.0437 0.2289 0.6304 0.038 Uiso calc R 1 . .
C C8 0.1666(4) 0.2818(3) 0.5564(3) 0.0241(12) Uani d . 1 . .
C C9 0.3453(4) 0.3529(3) 0.4850(3) 0.0210(12) Uani d . 1 . .
H H9 0.3491 0.3241 0.4446 0.025 Uiso calc R 1 . .
C C10 0.3352(4) 0.4230(3) 0.5926(3) 0.0294(13) Uani d . 1 . .
H H10 0.3321 0.4480 0.6351 0.035 Uiso calc R 1 . .
C C11 0.3217(5) 0.4861(3) 0.5282(3) 0.0371(15) Uani d . 1 . .
H H11A 0.2486 0.5186 0.5395 0.045 Uiso calc R 1 . .
H H11B 0.3803 0.5215 0.5169 0.045 Uiso calc R 1 . .
C C12 0.3306(4) 0.4437(3) 0.4638(3) 0.0308(13) Uani d . 1 . .
H H12A 0.2627 0.4599 0.4460 0.037 Uiso calc R 1 . .
H H12B 0.3948 0.4595 0.4252 0.037 Uiso calc R 1 . .
C C17 0.4513(4) 0.3315(3) 0.5133(3) 0.0217(12) Uani d . 1 . .
C C18 0.4433(4) 0.3705(3) 0.5715(3) 0.0274(13) Uani d . 1 . .
C C19 0.2483(4) 0.3315(3) 0.5492(3) 0.0230(12) Uani d . 1 . .
C C20 0.2466(4) 0.3694(3) 0.6072(3) 0.0275(13) Uani d . 1 . .
C C21 0.6853(4) 0.3135(3) 0.3499(3) 0.0307(14) Uani d . 1 . .
H H21 0.7142 0.2958 0.3022 0.037 Uiso calc R 1 . .
C C22 0.6176(5) 0.3940(3) 0.3385(3) 0.0430(16) Uani d . 1 . .
H H22A 0.5531 0.3879 0.3217 0.064 Uiso calc R 1 . .
H H22B 0.6638 0.4299 0.3031 0.064 Uiso calc R 1 . .
H H22C 0.5922 0.4161 0.3833 0.064 Uiso calc R 1 . .
C C23 0.7874(5) 0.3200(4) 0.3761(3) 0.0456(17) Uani d . 1 . .
H H23A 0.8286 0.2673 0.3835 0.068 Uiso calc R 1 . .
H H23B 0.7636 0.3421 0.4209 0.068 Uiso calc R 1 . .
H H23C 0.8353 0.3547 0.3407 0.068 Uiso calc R 1 . .
C C25 0.6822(4) 0.1773(3) 0.0762(3) 0.0274(13) Uani d . 1 . .
H H25 0.7117 0.1968 0.1116 0.033 Uiso calc R 1 . .
C C26 0.6233(5) 0.1063(3) 0.1158(3) 0.0389(15) Uani d . 1 . .
H H26A 0.5599 0.1235 0.1532 0.058 Uiso calc R 1 . .
H H26B 0.6751 0.0671 0.1370 0.058 Uiso calc R 1 . .
H H26C 0.5970 0.0824 0.0827 0.058 Uiso calc R 1 . .
C C27 0.7842(4) 0.1526(4) 0.0180(3) 0.0414(16) Uani d . 1 . .
H H27A 0.8208 0.1993 -0.0062 0.062 Uiso calc R 1 . .
H H27B 0.7606 0.1288 -0.0163 0.062 Uiso calc R 1 . .
H H27C 0.8363 0.1140 0.0395 0.062 Uiso calc R 1 . .
C C31 0.6835(4) 0.1482(3) 0.4194(3) 0.0321(14) Uani d . 1 . .
H H31 0.7397 0.1594 0.4429 0.038 Uiso calc R 1 . .
C C32 0.6169(5) 0.0855(3) 0.4689(3) 0.0501(18) Uani d . 1 . .
H H32A 0.5795 0.1054 0.5138 0.075 Uiso calc R 1 . .
H H32B 0.6670 0.0373 0.4780 0.075 Uiso calc R 1 . .
H H32C 0.5613 0.0735 0.4469 0.075 Uiso calc R 1 . .
C C33 0.7457(5) 0.1193(4) 0.3483(3) 0.0468(17) Uani d . 1 . .
H H33A 0.7885 0.1607 0.3181 0.070 Uiso calc R 1 . .
H H33B 0.6920 0.1077 0.3246 0.070 Uiso calc R 1 . .
H H33C 0.7962 0.0713 0.3571 0.070 Uiso calc R 1 . .
C C35 0.6651(5) 0.3376(3) -0.0035(3) 0.0330(14) Uani d . 1 . .
H H35 0.7242 0.3138 -0.0415 0.040 Uiso calc R 1 . .
C C36 0.5920(5) 0.4037(3) -0.0393(3) 0.0535(18) Uani d . 1 . .
H H36A 0.5580 0.3813 -0.0695 0.080 Uiso calc R 1 . .
H H36B 0.6379 0.4440 -0.0683 0.080 Uiso calc R 1 . .
H H36C 0.5337 0.4281 -0.0029 0.080 Uiso calc R 1 . .
C C37 0.7210(5) 0.3691(4) 0.0435(3) 0.056(2) Uani d . 1 . .
H H37A 0.7664 0.3255 0.0654 0.084 Uiso calc R 1 . .
H H37B 0.6643 0.3937 0.0806 0.084 Uiso calc R 1 . .
H H37C 0.7684 0.4087 0.0149 0.084 Uiso calc R 1 . .
C C41 0.0125(4) 0.3310(3) 0.4693(3) 0.0301(13) Uani d . 1 . .
H H41 -0.0166 0.3177 0.4309 0.036 Uiso calc R 1 . .
C C42 0.0557(5) 0.4103(3) 0.4422(3) 0.0423(16) Uani d . 1 . .
H H42A 0.1180 0.4054 0.4007 0.063 Uiso calc R 1 . .
H H42B 0.0807 0.4276 0.4795 0.063 Uiso calc R 1 . .
H H42C -0.0037 0.4494 0.4291 0.063 Uiso calc R 1 . .
C C43 -0.0856(5) 0.3370(4) 0.5334(3) 0.0494(18) Uani d . 1 . .
H H43A -0.1126 0.2852 0.5498 0.074 Uiso calc R 1 . .
H H43B -0.1452 0.3758 0.5202 0.074 Uiso calc R 1 . .
H H43C -0.0621 0.3538 0.5715 0.074 Uiso calc R 1 . .
C C45 0.0110(4) 0.2437(3) 0.1876(3) 0.0341(14) Uani d . 1 . .
H H45 -0.0166 0.2655 0.2336 0.041 Uiso calc R 1 . .
C C46 0.0685(5) 0.1603(4) 0.2042(3) 0.0510(18) Uani d . 1 . .
H H46A 0.1336 0.1633 0.2216 0.077 Uiso calc R 1 . .
H H46B 0.0920 0.1350 0.1611 0.077 Uiso calc R 1 . .
H H46C 0.0168 0.1291 0.2405 0.077 Uiso calc R 1 . .
C C47 -0.0916(5) 0.2408(4) 0.1605(3) 0.0503(18) Uani d . 1 . .
H H47A -0.1279 0.2947 0.1506 0.075 Uiso calc R 1 . .
H H47B -0.1435 0.2094 0.1965 0.075 Uiso calc R 1 . .
H H47C -0.0689 0.2163 0.1169 0.075 Uiso calc R 1 . .
C C51 0.0572(4) 0.1624(3) 0.5190(3) 0.0297(13) Uani d . 1 . .
H H51 -0.0046 0.1748 0.5607 0.036 Uiso calc R 1 . .
C C52 0.1377(5) 0.0938(3) 0.5439(3) 0.0471(17) Uani d . 1 . .
H H52A 0.1682 0.1094 0.5796 0.071 Uiso calc R 1 . .
H H52B 0.1983 0.0804 0.5034 0.071 Uiso calc R 1 . .
H H52C 0.0981 0.0475 0.5647 0.071 Uiso calc R 1 . .
C C53 0.0074(5) 0.1400(4) 0.4633(3) 0.0445(16) Uani d . 1 . .
H H53A -0.0442 0.1846 0.4484 0.067 Uiso calc R 1 . .
H H53B -0.0325 0.0938 0.4836 0.067 Uiso calc R 1 . .
H H53C 0.0670 0.1272 0.4221 0.067 Uiso calc R 1 . .
C C55 0.0288(4) 0.4056(3) 0.1131(3) 0.0326(14) Uani d . 1 . .
H H55 -0.0322 0.3968 0.0926 0.039 Uiso calc R 1 . .
C C56 0.0986(5) 0.4633(3) 0.0601(3) 0.0433(16) Uani d . 1 . .
H H56A 0.1310 0.4407 0.0159 0.065 Uiso calc R 1 . .
H H56B 0.1582 0.4736 0.0795 0.065 Uiso calc R 1 . .
H H56C 0.0519 0.5131 0.0504 0.065 Uiso calc R 1 . .
C C57 -0.0237(5) 0.4382(4) 0.1828(3) 0.0507(18) Uani d . 1 . .
H H57A -0.0688 0.3998 0.2157 0.076 Uiso calc R 1 . .
H H57B -0.0709 0.4880 0.1740 0.076 Uiso calc R 1 . .
H H57C 0.0348 0.4478 0.2035 0.076 Uiso calc R 1 . .
C C61 0.5362(4) 0.2169(3) -0.0176(3) 0.0208(12) Uani d . 1 . .
C C62 0.6145(5) 0.2129(3) -0.0826(3) 0.0335(14) Uani d . 1 . .
H H62 0.6778 0.2402 -0.0922 0.040 Uiso calc R 1 . .
C C63 0.6036(5) 0.1707(3) -0.1339(3) 0.0371(15) Uani d . 1 . .
H H63 0.6582 0.1697 -0.1775 0.045 Uiso calc R 1 . .
C C64 0.5121(4) 0.1301(3) -0.1204(3) 0.0316(14) Uani d . 1 . .
H H64 0.5044 0.0994 -0.1539 0.038 Uiso calc R 1 . .
C C65 0.1548(5) 0.1827(4) -0.0661(3) 0.0404(16) Uani d . 1 . .
H H65 0.1552 0.1531 -0.1024 0.049 Uiso calc R 1 . .
C C66 0.0753(5) 0.2472(4) -0.0516(3) 0.0433(16) Uani d . 1 . .
H H66 0.0237 0.2641 -0.0803 0.052 Uiso calc R 1 . .
C C67 0.0705(4) 0.2866(3) 0.0037(3) 0.0318(14) Uani d . 1 . .
H H67 0.0136 0.3293 0.0136 0.038 Uiso calc R 1 . .
C C68 0.1480(4) 0.2657(3) 0.0465(3) 0.0247(12) Uani d . 1 . .
C C69 0.3374(4) 0.1758(3) 0.0579(3) 0.0239(12) Uani d . 1 . .
H H69 0.3418 0.2077 0.0945 0.029 Uiso calc R 1 . .
C C70 0.3274(5) 0.0963(3) -0.0395(3) 0.0360(15) Uani d . 1 . .
H H70 0.3228 0.0681 -0.0784 0.043 Uiso calc R 1 . .
C C71 0.3235(5) 0.0396(3) 0.0305(3) 0.0395(15) Uani d . 1 . .
H H71A 0.3852 -0.0039 0.0235 0.047 Uiso calc R 1 . .
H H71B 0.2527 0.0163 0.0456 0.047 Uiso calc R 1 . .
C C72 0.3337(5) 0.0862(3) 0.0879(3) 0.0335(14) Uani d . 1 . .
H H72A 0.4023 0.0646 0.1039 0.040 Uiso calc R 1 . .
H H72B 0.2696 0.0800 0.1293 0.040 Uiso calc R 1 . .
C C77 0.4402(4) 0.1786(3) -0.0054(3) 0.0240(12) Uani d . 1 . .
C C78 0.4326(4) 0.1349(3) -0.0579(3) 0.0255(12) Uani d . 1 . .
C C79 0.2347(4) 0.2052(3) 0.0281(3) 0.0252(13) Uani d . 1 . .
C C80 0.2345(4) 0.1623(3) -0.0263(3) 0.0326(14) Uani d . 1 . .
O O80 0.1835(5) 0.6705(3) 0.1947(3) 0.0915(19) Uani d D 1 . .
C C81 0.2354(8) 0.6670(5) 0.2510(5) 0.095(3) Uani d D 1 . .
H H81A 0.1924 0.7042 0.2840 0.114 Uiso calc R 1 . .
H H81B 0.3112 0.6824 0.2319 0.114 Uiso calc R 1 . .
C C82 0.2408(6) 0.5849(4) 0.2891(4) 0.075(2) Uani d D 1 . .
H H82A 0.2285 0.5845 0.3408 0.090 Uiso calc R 1 . .
H H82B 0.3130 0.5537 0.2712 0.090 Uiso calc R 1 . .
C C83 0.1470(6) 0.5538(4) 0.2719(4) 0.066(2) Uani d D 1 . .
H H83A 0.1613 0.4957 0.2721 0.080 Uiso calc R 1 . .
H H83B 0.0754 0.5669 0.3059 0.080 Uiso calc R 1 . .
C C84 0.1476(7) 0.5960(4) 0.1998(4) 0.078(3) Uani d D 1 . .
H H84A 0.1984 0.5653 0.1638 0.094 Uiso calc R 1 . .
H H84B 0.0721 0.6029 0.1916 0.094 Uiso calc R 1 . .
O O85 0.2286(6) -0.1162(4) 0.3862(3) 0.132(3) Uani d D 1 . .
C C86 0.2504(10) -0.1239(5) 0.3145(4) 0.121(4) Uani d D 1 . .
H H86A 0.1959 -0.1545 0.3064 0.146 Uiso calc R 1 . .
H H86B 0.3258 -0.1519 0.2985 0.146 Uiso calc R 1 . .
C C87 0.2416(8) -0.0422(5) 0.2748(4) 0.089(3) Uani d D 1 . .
H H87A 0.3159 -0.0247 0.2536 0.106 Uiso calc R 1 . .
H H87B 0.2025 -0.0392 0.2368 0.106 Uiso calc R 1 . .
C C88 0.1768(7) 0.0059(4) 0.3300(4) 0.080(2) Uani d D 1 . .
H H88A 0.1943 0.0612 0.3186 0.096 Uiso calc R 1 . .
H H88B 0.0960 0.0057 0.3369 0.096 Uiso calc R 1 . .
C C89 0.2148(8) -0.0357(5) 0.3923(4) 0.096(3) Uani d D 1 . .
H H89A 0.2859 -0.0187 0.3932 0.116 Uiso calc R 1 . .
H H89B 0.1591 -0.0246 0.4365 0.116 Uiso calc R 1 . .
O O90 0.0116(9) -0.1175(5) 0.2291(6) 0.174(4) Uani d D 1 . .
C C91 0.0593(9) -0.1076(9) 0.1565(6) 0.184(8) Uani d D 1 . .
H H91A 0.0489 -0.1535 0.1362 0.220 Uiso calc R 1 . .
H H91B 0.1401 -0.1061 0.1484 0.220 Uiso calc R 1 . .
C C92 0.0106(9) -0.0350(7) 0.1205(5) 0.120(4) Uani d D 1 . .
H H92A -0.0069 -0.0445 0.0768 0.144 Uiso calc R 1 . .
H H92B 0.0606 0.0068 0.1082 0.144 Uiso calc R 1 . .
C C93 -0.0921(7) -0.0134(5) 0.1748(5) 0.089(3) Uani d D 1 . .
H H93A -0.1055 0.0444 0.1756 0.107 Uiso calc R 1 . .
H H93B -0.1575 -0.0307 0.1653 0.107 Uiso calc R 1 . .
C C94 -0.0704(8) -0.0555(8) 0.2414(5) 0.135(4) Uani d D 1 . .
H H94A -0.0475 -0.0187 0.2665 0.162 Uiso calc R 1 . .
H H94B -0.1391 -0.0756 0.2720 0.162 Uiso calc R 1 . .
O O95 0.7300(10) 0.5637(7) 0.2061(7) 0.079(4) Uani d PDU 0.429(8) A 1
C C96 0.680(2) 0.6400(9) 0.1905(16) 0.090(6) Uani d PDU 0.429(8) A 1
H H96A 0.7356 0.6726 0.1579 0.107 Uiso calc PR 0.429(8) A 1
H H96B 0.6503 0.6644 0.2345 0.107 Uiso calc PR 0.429(8) A 1
C C97 0.591(2) 0.6369(12) 0.1573(17) 0.112(6) Uani d PDU 0.429(8) A 1
H H97A 0.5889 0.6804 0.1176 0.134 Uiso calc PR 0.429(8) A 1
H H97B 0.5178 0.6400 0.1921 0.134 Uiso calc PR 0.429(8) A 1
C C98 0.620(2) 0.5577(13) 0.1312(16) 0.102(7) Uani d PDU 0.429(8) A 1
H H98A 0.5544 0.5279 0.1460 0.122 Uiso calc PR 0.429(8) A 1
H H98B 0.6445 0.5645 0.0789 0.122 Uiso calc PR 0.429(8) A 1
C C99 0.7080(17) 0.5161(9) 0.1624(11) 0.071(5) Uani d PDU 0.429(8) A 1
H H99A 0.6856 0.4654 0.1905 0.085 Uiso calc PR 0.429(8) A 1
H H99B 0.7754 0.5042 0.1248 0.085 Uiso calc PR 0.429(8) A 1
O O95B 0.5847(12) 0.5705(7) 0.2323(5) 0.133(5) Uani d PDU 0.571(8) A 2
C C96B 0.612(2) 0.6465(9) 0.2023(8) 0.102(6) Uani d PDU 0.571(8) A 2
H H96C 0.6551 0.6655 0.2300 0.123 Uiso calc PR 0.571(8) A 2
H H96D 0.5437 0.6840 0.2017 0.123 Uiso calc PR 0.571(8) A 2
C C97B 0.678(2) 0.6408(10) 0.1300(8) 0.114(6) Uani d PDU 0.571(8) A 2
H H97C 0.7531 0.6558 0.1237 0.137 Uiso calc PR 0.571(8) A 2
H H97D 0.6418 0.6758 0.0952 0.137 Uiso calc PR 0.571(8) A 2
C C98B 0.6847(17) 0.5567(10) 0.1210(9) 0.107(6) Uani d PDU 0.571(8) A 2
H H98C 0.6732 0.5520 0.0743 0.129 Uiso calc PR 0.571(8) A 2
H H98D 0.7575 0.5274 0.1255 0.129 Uiso calc PR 0.571(8) A 2
C C99B 0.5943(15) 0.5271(9) 0.1789(8) 0.090(5) Uani d PDU 0.571(8) A 2
H H99C 0.5242 0.5348 0.1633 0.108 Uiso calc PR 0.571(8) A 2
H H99D 0.6126 0.4700 0.1947 0.108 Uiso calc PR 0.571(8) A 2
O O100 0.6310(6) -0.0810(3) 0.2290(3) 0.094(2) Uani d D 1 . .
C C101 0.6399(8) -0.1579(4) 0.2635(4) 0.091(3) Uani d D 1 . .
H H10A 0.7157 -0.1848 0.2467 0.109 Uiso calc R 1 . .
H H10B 0.5864 -0.1879 0.2535 0.109 Uiso calc R 1 . .
C C102 0.6167(7) -0.1553(5) 0.3389(4) 0.089(3) Uani d D 1 . .
H H10C 0.6824 -0.1788 0.3574 0.107 Uiso calc R 1 . .
H H10D 0.5536 -0.1850 0.3647 0.107 Uiso calc R 1 . .
C C103 0.5893(10) -0.0716(5) 0.3481(4) 0.130(4) Uani d D 1 . .
H H10E 0.5153 -0.0624 0.3808 0.156 Uiso calc R 1 . .
H H10F 0.6451 -0.0544 0.3675 0.156 Uiso calc R 1 . .
C C104 0.5895(8) -0.0291(4) 0.2784(4) 0.089(3) Uani d D 1 . .
H H10G 0.5131 -0.0058 0.2762 0.107 Uiso calc R 1 . .
H H10H 0.6363 0.0145 0.2680 0.107 Uiso calc R 1 . .

loop_
_atom_site_aniso_label
_atom_site_aniso_U_11
_atom_site_aniso_U_22
_atom_site_aniso_U_33
_atom_site_aniso_U_12
_atom_site_aniso_U_13
_atom_site_aniso_U_23
Pd1 0.0153(2) 0.0337(3) 0.0231(2) -0.00019(18) -0.00609(18) -0.01090(19)
Pd2 0.0153(2) 0.0391(3) 0.0236(2) -0.00203(19) -0.00592(18) -0.0102(2)
Pd3 0.0175(2) 0.0314(3) 0.0243(2) -0.00120(18) -0.00655(18) -0.01135(19)
Pd4 0.0174(2) 0.0401(3) 0.0253(3) 0.00263(19) -0.00767(19) -0.0111(2)
Cl1 0.0238(7) 0.0553(10) 0.0362(9) -0.0054(7) -0.0060(6) -0.0261(7)
Cl2 0.0267(8) 0.0601(11) 0.0519(10) 0.0057(7) -0.0123(7) -0.0394(8)
Cl3 0.0186(7) 0.0640(10) 0.0220(8) -0.0036(7) -0.0059(6) -0.0136(7)
Cl4 0.0196(8) 0.1063(14) 0.0236(8) 0.0052(8) -0.0084(6) -0.0112(9)
C13 0.022(3) 0.035(3) 0.030(3) -0.003(3) -0.007(3) -0.006(3)
C14 0.023(3) 0.024(3) 0.031(3) -0.002(2) -0.008(3) -0.009(3)
P1 0.0143(7) 0.0337(9) 0.0235(8) -0.0005(6) -0.0064(6) -0.0081(6)
P2 0.0138(7) 0.0324(9) 0.0249(8) 0.0005(6) -0.0062(6) -0.0067(6)
P3 0.0185(7) 0.0271(8) 0.0217(8) -0.0038(6) -0.0051(6) -0.0060(6)
P4 0.0188(7) 0.0350(9) 0.0242(8) -0.0015(6) -0.0081(6) -0.0026(7)
C1 0.024(3) 0.028(3) 0.021(3) -0.007(2) -0.008(2) -0.004(2)
C2 0.022(3) 0.043(4) 0.024(3) 0.003(3) -0.008(2) -0.006(3)
C3 0.026(3) 0.059(4) 0.025(3) -0.011(3) -0.008(3) -0.006(3)
C4 0.027(3) 0.043(4) 0.020(3) -0.010(3) -0.006(2) -0.012(3)
C5 0.030(3) 0.050(4) 0.029(4) 0.006(3) -0.002(3) -0.017(3)
C6 0.025(3) 0.058(4) 0.020(3) -0.004(3) 0.004(2) -0.006(3)
C7 0.024(3) 0.047(4) 0.026(3) -0.008(3) -0.006(3) -0.005(3)
C8 0.016(3) 0.032(3) 0.023(3) 0.004(2) -0.005(2) -0.006(2)
C9 0.014(3) 0.030(3) 0.020(3) 0.000(2) -0.006(2) -0.005(2)
C10 0.031(3) 0.028(3) 0.034(3) 0.002(3) -0.011(3) -0.015(3)
C11 0.043(4) 0.031(3) 0.040(4) -0.005(3) -0.011(3) -0.010(3)
C12 0.030(3) 0.031(3) 0.028(3) 0.000(3) -0.008(3) 0.001(3)
C17 0.016(3) 0.029(3) 0.020(3) -0.004(2) -0.005(2) -0.001(2)
C18 0.028(3) 0.031(3) 0.023(3) -0.011(3) -0.004(2) 0.000(2)
C19 0.020(3) 0.025(3) 0.023(3) 0.007(2) -0.009(2) -0.003(2)
C20 0.021(3) 0.030(3) 0.032(3) 0.005(2) -0.009(3) -0.010(3)
C21 0.024(3) 0.052(4) 0.019(3) -0.014(3) -0.003(2) -0.006(3)
C22 0.048(4) 0.048(4) 0.037(4) -0.021(3) -0.009(3) -0.006(3)
C23 0.032(4) 0.080(5) 0.032(4) -0.022(3) -0.005(3) -0.014(3)
C25 0.021(3) 0.036(3) 0.028(3) 0.000(2) -0.007(2) -0.010(3)
C26 0.038(4) 0.036(4) 0.043(4) 0.008(3) -0.016(3) -0.007(3)
C27 0.024(3) 0.060(4) 0.040(4) 0.010(3) -0.008(3) -0.019(3)
C31 0.025(3) 0.038(4) 0.037(4) 0.008(3) -0.015(3) -0.012(3)
C32 0.049(4) 0.037(4) 0.056(5) 0.014(3) -0.015(4) -0.003(3)
C33 0.042(4) 0.053(4) 0.043(4) 0.022(3) -0.013(3) -0.021(3)
C35 0.033(3) 0.037(4) 0.029(3) -0.013(3) -0.001(3) -0.007(3)
C36 0.054(4) 0.036(4) 0.060(5) -0.010(3) -0.003(4) 0.008(3)
C37 0.054(4) 0.075(5) 0.048(4) -0.045(4) -0.002(3) -0.015(4)
C41 0.026(3) 0.038(4) 0.027(3) 0.002(3) -0.010(3) -0.008(3)
C42 0.038(4) 0.035(4) 0.056(4) 0.004(3) -0.023(3) -0.005(3)
C43 0.031(4) 0.076(5) 0.037(4) 0.022(3) -0.012(3) -0.018(3)
C45 0.022(3) 0.050(4) 0.028(3) -0.008(3) -0.004(3) 0.001(3)
C46 0.036(4) 0.054(4) 0.053(4) -0.016(3) 0.001(3) 0.012(3)
C47 0.026(3) 0.081(5) 0.045(4) -0.019(3) -0.008(3) 0.000(4)
C51 0.020(3) 0.035(3) 0.030(3) -0.005(2) 0.001(2) -0.004(3)
C52 0.045(4) 0.032(4) 0.063(5) -0.008(3) -0.016(3) 0.003(3)
C53 0.043(4) 0.043(4) 0.057(4) -0.013(3) -0.023(3) -0.010(3)
C55 0.028(3) 0.036(4) 0.037(4) 0.003(3) -0.018(3) -0.002(3)
C56 0.048(4) 0.034(4) 0.050(4) -0.003(3) -0.022(3) 0.004(3)
C57 0.053(4) 0.049(4) 0.048(4) 0.014(3) -0.015(3) -0.016(3)
C61 0.018(3) 0.023(3) 0.021(3) 0.001(2) -0.006(2) -0.004(2)
C62 0.031(3) 0.041(4) 0.028(3) -0.011(3) -0.003(3) -0.005(3)
C63 0.035(4) 0.052(4) 0.023(3) -0.002(3) -0.002(3) -0.012(3)
C64 0.034(3) 0.034(3) 0.030(3) 0.005(3) -0.011(3) -0.017(3)
C65 0.043(4) 0.050(4) 0.040(4) -0.010(3) -0.020(3) -0.019(3)
C66 0.031(4) 0.063(5) 0.043(4) -0.005(3) -0.020(3) -0.010(3)
C67 0.020(3) 0.048(4) 0.028(3) 0.000(3) -0.009(3) -0.007(3)
C68 0.021(3) 0.029(3) 0.026(3) -0.006(2) -0.009(2) -0.003(2)
C69 0.023(3) 0.022(3) 0.030(3) -0.005(2) -0.011(2) -0.004(2)
C70 0.040(4) 0.036(4) 0.040(4) -0.004(3) -0.018(3) -0.016(3)
C71 0.035(4) 0.029(3) 0.056(4) -0.011(3) -0.007(3) -0.009(3)
C72 0.033(3) 0.030(3) 0.038(4) -0.008(3) -0.012(3) 0.001(3)
C77 0.026(3) 0.018(3) 0.028(3) 0.002(2) -0.012(2) 0.000(2)
C78 0.026(3) 0.030(3) 0.024(3) -0.001(2) -0.011(3) -0.009(2)
C79 0.023(3) 0.034(3) 0.023(3) -0.012(3) -0.007(2) -0.004(2)
C80 0.029(3) 0.034(3) 0.040(4) -0.011(3) -0.013(3) -0.004(3)
O80 0.132(5) 0.070(4) 0.068(4) -0.040(4) -0.005(4) -0.001(3)
C81 0.107(8) 0.091(8) 0.086(7) -0.048(6) -0.003(6) -0.005(6)
C82 0.078(6) 0.053(5) 0.083(6) -0.003(4) 0.003(5) -0.025(5)
C83 0.055(5) 0.045(5) 0.078(6) -0.002(4) 0.016(4) -0.006(4)
C84 0.087(6) 0.076(6) 0.066(6) -0.035(5) 0.020(5) -0.030(5)
O85 0.192(8) 0.086(5) 0.080(5) 0.053(5) -0.016(5) 0.000(4)
C86 0.216(13) 0.072(7) 0.062(6) 0.029(7) -0.023(7) -0.030(5)
C87 0.125(8) 0.086(7) 0.050(5) 0.005(6) -0.023(5) -0.010(5)
C88 0.088(7) 0.067(6) 0.091(7) -0.003(5) -0.042(6) -0.008(5)
C89 0.124(9) 0.084(7) 0.081(7) 0.006(6) -0.035(6) -0.016(6)
O90 0.161(9) 0.121(7) 0.222(11) -0.004(6) -0.038(8) -0.003(7)
C91 0.090(9) 0.36(2) 0.109(10) 0.087(11) -0.025(8) -0.158(13)
C92 0.101(9) 0.169(12) 0.092(8) -0.061(8) 0.008(7) -0.032(8)
C93 0.072(7) 0.078(6) 0.125(9) -0.013(5) -0.036(7) -0.012(6)
C94 0.070(8) 0.192(14) 0.117(10) 0.002(8) 0.009(7) -0.018(10)
O95 0.079(9) 0.079(8) 0.098(10) 0.016(7) -0.055(8) -0.037(7)
C96 0.117(15) 0.074(9) 0.090(15) -0.010(10) -0.058(12) 0.003(10)
C97 0.142(14) 0.099(11) 0.117(14) 0.035(11) -0.096(11) -0.023(11)
C98 0.110(16) 0.103(13) 0.114(16) 0.025(12) -0.081(12) -0.026(12)
C99 0.093(12) 0.077(10) 0.052(11) 0.005(9) -0.049(9) -0.004(8)
O95B 0.203(14) 0.092(8) 0.075(7) -0.028(8) 0.022(8) -0.010(6)
C96B 0.162(16) 0.072(8) 0.075(10) -0.012(10) -0.027(11) -0.021(7)
C97B 0.142(14) 0.100(10) 0.090(11) -0.063(11) 0.010(10) 0.001(9)
C98B 0.124(14) 0.107(10) 0.079(10) 0.020(11) -0.007(9) -0.037(9)
C99B 0.137(13) 0.071(9) 0.082(10) -0.040(9) -0.062(9) 0.017(7)
O100 0.168(6) 0.062(4) 0.072(4) -0.023(4) -0.059(4) -0.006(3)
C101 0.140(9) 0.049(6) 0.091(7) 0.003(5) -0.048(6) -0.015(5)
C102 0.105(7) 0.086(7) 0.071(7) -0.033(6) -0.020(5) 0.024(5)
C103 0.232(14) 0.077(7) 0.057(7) -0.033(8) 0.010(7) -0.004(5)
C104 0.128(8) 0.053(5) 0.086(7) 0.011(5) -0.037(6) -0.011(5)

loop_
_atom_type_symbol
_atom_type_description
_atom_type_scat_dispersion_real
_atom_type_scat_dispersion_imag
_atom_type_scat_source
C C 0.0033 0.0016 'International Tables Vol C Tables 4.2.6.8 and 6.1.1.4'
H H 0.0000 0.0000 'International Tables Vol C Tables 4.2.6.8 and 6.1.1.4'
O O 0.0106 0.0060 'International Tables Vol C Tables 4.2.6.8 and 6.1.1.4'
P P 0.1023 0.0942 'International Tables Vol C Tables 4.2.6.8 and 6.1.1.4'
Cl Cl 0.1484 0.1585 'International Tables Vol C Tables 4.2.6.8 and 6.1.1.4'
Pd Pd -0.9988 1.0072 'International Tables Vol C Tables 4.2.6.8 and 6.1.1.4'

loop_
_geom_angle_atom_site_label_1
_geom_angle_atom_site_label_2
_geom_angle_atom_site_label_3
_geom_angle_site_symmetry_1
_geom_angle_site_symmetry_3
_geom_angle
_geom_angle_publ_flag
C13 Pd1 P1 . . 92.48(16) n
C13 Pd1 Cl1 . . 83.25(16) n
P1 Pd1 Cl1 . . 169.09(5) n
C13 Pd1 Cl3 . . 171.59(16) n
P1 Pd1 Cl3 . . 95.90(5) n
Cl1 Pd1 Cl3 . . 88.39(5) n
C13 Pd1 Pd2 . . 45.84(15) n
P1 Pd1 Pd2 . . 127.42(4) n
Cl1 Pd1 Pd2 . . 55.02(3) n
Cl3 Pd1 Pd2 . . 127.57(3) n
C13 Pd2 P2 . . 92.22(16) n
C13 Pd2 Cl1 . . 82.90(16) n
P2 Pd2 Cl1 . . 163.70(6) n
C13 Pd2 Cl4 . . 171.82(16) n
P2 Pd2 Cl4 . . 95.20(5) n
Cl1 Pd2 Cl4 . . 90.85(5) n
C13 Pd2 Pd1 . . 45.73(16) n
P2 Pd2 Pd1 . . 130.03(4) n
Cl1 Pd2 Pd1 . . 54.67(3) n
Cl4 Pd2 Pd1 . . 126.13(4) n
C14 Pd3 P3 . . 92.96(16) n
C14 Pd3 Cl2 . . 83.43(15) n
P3 Pd3 Cl2 . . 168.52(6) n
C14 Pd3 Cl3 . . 171.08(16) n
P3 Pd3 Cl3 . . 95.94(5) n
Cl2 Pd3 Cl3 . . 87.73(5) n
C14 Pd3 Pd4 . . 45.81(15) n
P3 Pd3 Pd4 . . 128.42(4) n
Cl2 Pd3 Pd4 . . 55.00(3) n
Cl3 Pd3 Pd4 . . 126.99(3) n
C14 Pd4 P4 . . 93.15(15) n
C14 Pd4 Cl2 . . 82.81(15) n
P4 Pd4 Cl2 . . 165.38(6) n
C14 Pd4 Cl4 . . 171.78(15) n
P4 Pd4 Cl4 . . 94.75(5) n
Cl2 Pd4 Cl4 . . 90.06(5) n
C14 Pd4 Pd3 . . 45.46(15) n
P4 Pd4 Pd3 . . 130.09(4) n
Cl2 Pd4 Pd3 . . 54.52(3) n
Cl4 Pd4 Pd3 . . 126.60(4) n
Pd1 Cl1 Pd2 . . 70.30(4) n
Pd3 Cl2 Pd4 . . 70.48(4) n
Pd1 Cl3 Pd3 . . 105.30(5) n
Pd2 Cl4 Pd4 . . 106.56(5) n
Pd1 C13 Pd2 . . 88.4(2) n
Pd1 C13 H13A . . 106(3) n
Pd2 C13 H13A . . 108(3) n
Pd1 C13 H13B . . 121(3) n
Pd2 C13 H13B . . 121(3) n
H13A C13 H13B . . 110(4) n
Pd3 C14 Pd4 . . 88.7(2) n
Pd3 C14 H14A . . 120(3) n
Pd4 C14 H14A . . 116(3) n
Pd3 C14 H14B . . 105(3) n
Pd4 C14 H14B . . 110(3) n
H14A C14 H14B . . 114(4) n
C21 P1 C1 . . 101.1(2) n
C21 P1 C31 . . 105.4(3) n
C1 P1 C31 . . 105.2(2) n
C21 P1 Pd1 . . 110.04(17) n
C1 P1 Pd1 . . 126.30(17) n
C31 P1 Pd1 . . 107.06(18) n
C8 P2 C51 . . 106.0(2) n
C8 P2 C41 . . 101.1(2) n
C51 P2 C41 . . 103.6(2) n
C8 P2 Pd2 . . 124.66(17) n
C51 P2 Pd2 . . 107.31(18) n
C41 P2 Pd2 . . 112.23(17) n
C25 P3 C61 . . 101.7(2) n
C25 P3 C35 . . 105.2(2) n
C61 P3 C35 . . 104.6(2) n
C25 P3 Pd3 . . 109.80(17) n
C61 P3 Pd3 . . 126.43(16) n
C35 P3 Pd3 . . 107.38(18) n
C68 P4 C45 . . 101.5(2) n
C68 P4 C55 . . 105.9(2) n
C45 P4 C55 . . 104.2(3) n
C68 P4 Pd4 . . 124.74(17) n
C45 P4 Pd4 . . 111.81(18) n
C55 P4 Pd4 . . 106.91(18) n
C2 C1 C17 . . 117.0(5) n
C2 C1 P1 . . 115.6(4) n
C17 C1 P1 . . 126.8(4) n
C3 C2 C1 . . 122.7(5) n
C3 C2 H2 . . 118.6 n
C1 C2 H2 . . 118.6 n
C4 C3 C2 . . 120.5(5) n
C4 C3 H3 . . 119.8 n
C2 C3 H3 . . 119.8 n
C3 C4 C18 . . 117.9(5) n
C3 C4 H4 . . 121.1 n
C18 C4 H4 . . 121.1 n
C20 C5 C6 . . 118.7(5) n
C20 C5 H5 . . 120.6 n
C6 C5 H5 . . 120.6 n
C7 C6 C5 . . 119.4(5) n
C7 C6 H6 . . 120.3 n
C5 C6 H6 . . 120.3 n
C6 C7 C8 . . 123.0(5) n
C6 C7 H7 . . 118.5 n
C8 C7 H7 . . 118.5 n
C19 C8 C7 . . 117.6(5) n
C19 C8 P2 . . 124.7(4) n
C7 C8 P2 . . 116.7(4) n
C17 C9 C12 . . 107.1(4) n
C17 C9 C19 . . 105.5(4) n
C12 C9 C19 . . 107.9(4) n
C17 C9 H9 . . 112.0 n
C12 C9 H9 . . 112.0 n
C19 C9 H9 . . 112.0 n
C20 C10 C18 . . 105.0(4) n
C20 C10 C11 . . 108.4(4) n
C18 C10 C11 . . 108.5(4) n
C20 C10 H10 . . 111.5 n
C18 C10 H10 . . 111.5 n
C11 C10 H10 . . 111.5 n
C12 C11 C10 . . 109.0(4) n
C12 C11 H11A . . 109.9 n
C10 C11 H11A . . 109.9 n
C12 C11 H11B . . 109.9 n
C10 C11 H11B . . 109.9 n
H11A C11 H11B . . 108.3 n
C9 C12 C11 . . 110.4(4) n
C9 C12 H12A . . 109.6 n
C11 C12 H12A . . 109.6 n
C9 C12 H12B . . 109.6 n
C11 C12 H12B . . 109.6 n
H12A C12 H12B . . 108.1 n
C1 C17 C18 . . 119.1(4) n
C1 C17 C9 . . 129.5(4) n
C18 C17 C9 . . 111.4(4) n
C4 C18 C17 . . 122.6(5) n
C4 C18 C10 . . 123.1(5) n
C17 C18 C10 . . 114.2(4) n
C8 C19 C20 . . 118.7(5) n
C8 C19 C9 . . 129.7(4) n
C20 C19 C9 . . 111.6(4) n
C5 C20 C19 . . 122.1(5) n
C5 C20 C10 . . 123.9(5) n
C19 C20 C10 . . 113.9(5) n
C22 C21 C23 . . 111.5(5) n
C22 C21 P1 . . 109.1(4) n
C23 C21 P1 . . 116.8(4) n
C22 C21 H21 . . 106.3 n
C23 C21 H21 . . 106.3 n
P1 C21 H21 . . 106.3 n
C21 C22 H22A . . 109.5 n
C21 C22 H22B . . 109.5 n
H22A C22 H22B . . 109.5 n
C21 C22 H22C . . 109.5 n
H22A C22 H22C . . 109.5 n
H22B C22 H22C . . 109.5 n
C21 C23 H23A . . 109.5 n
C21 C23 H23B . . 109.5 n
H23A C23 H23B . . 109.5 n
C21 C23 H23C . . 109.5 n
H23A C23 H23C . . 109.5 n
H23B C23 H23C . . 109.5 n
C26 C25 C27 . . 111.3(5) n
C26 C25 P3 . . 110.2(4) n
C27 C25 P3 . . 116.7(4) n
C26 C25 H25 . . 106.0 n
C27 C25 H25 . . 106.0 n
P3 C25 H25 . . 106.0 n
C25 C26 H26A . . 109.5 n
C25 C26 H26B . . 109.5 n
H26A C26 H26B . . 109.5 n
C25 C26 H26C . . 109.5 n
H26A C26 H26C . . 109.5 n
H26B C26 H26C . . 109.5 n
C25 C27 H27A . . 109.5 n
C25 C27 H27B . . 109.5 n
H27A C27 H27B . . 109.5 n
C25 C27 H27C . . 109.5 n
H27A C27 H27C . . 109.5 n
H27B C27 H27C . . 109.5 n
C32 C31 C33 . . 111.6(5) n
C32 C31 P1 . . 110.6(4) n
C33 C31 P1 . . 110.1(4) n
C32 C31 H31 . . 108.2 n
C33 C31 H31 . . 108.2 n
P1 C31 H31 . . 108.2 n
C31 C32 H32A . . 109.5 n
C31 C32 H32B . . 109.5 n
H32A C32 H32B . . 109.5 n
C31 C32 H32C . . 109.5 n
H32A C32 H32C . . 109.5 n
H32B C32 H32C . . 109.5 n
C31 C33 H33A . . 109.5 n
C31 C33 H33B . . 109.5 n
H33A C33 H33B . . 109.5 n
C31 C33 H33C . . 109.5 n
H33A C33 H33C . . 109.5 n
H33B C33 H33C . . 109.5 n
C37 C35 C36 . . 111.8(5) n
C37 C35 P3 . . 110.0(4) n
C36 C35 P3 . . 110.2(4) n
C37 C35 H35 . . 108.2 n
C36 C35 H35 . . 108.2 n
P3 C35 H35 . . 108.2 n
C35 C36 H36A . . 109.5 n
C35 C36 H36B . . 109.5 n
H36A C36 H36B . . 109.5 n
C35 C36 H36C . . 109.5 n
H36A C36 H36C . . 109.5 n
H36B C36 H36C . . 109.5 n
C35 C37 H37A . . 109.5 n
C35 C37 H37B . . 109.5 n
H37A C37 H37B . . 109.5 n
C35 C37 H37C . . 109.5 n
H37A C37 H37C . . 109.5 n
H37B C37 H37C . . 109.5 n
C42 C41 C43 . . 110.8(5) n
C42 C41 P2 . . 110.6(4) n
C43 C41 P2 . . 115.4(4) n
C42 C41 H41 . . 106.5 n
C43 C41 H41 . . 106.5 n
P2 C41 H41 . . 106.5 n
C41 C42 H42A . . 109.5 n
C41 C42 H42B . . 109.5 n
H42A C42 H42B . . 109.5 n
C41 C42 H42C . . 109.5 n
H42A C42 H42C . . 109.5 n
H42B C42 H42C . . 109.5 n
C41 C43 H43A . . 109.5 n
C41 C43 H43B . . 109.5 n
H43A C43 H43B . . 109.5 n
C41 C43 H43C . . 109.5 n
H43A C43 H43C . . 109.5 n
H43B C43 H43C . . 109.5 n
C46 C45 C47 . . 110.6(5) n
C46 C45 P4 . . 110.1(4) n
C47 C45 P4 . . 115.7(4) n
C46 C45 H45 . . 106.6 n
C47 C45 H45 . . 106.6 n
P4 C45 H45 . . 106.6 n
C45 C46 H46A . . 109.5 n
C45 C46 H46B . . 109.5 n
H46A C46 H46B . . 109.5 n
C45 C46 H46C . . 109.5 n
H46A C46 H46C . . 109.5 n
H46B C46 H46C . . 109.5 n
C45 C47 H47A . . 109.5 n
C45 C47 H47B . . 109.5 n
H47A C47 H47B . . 109.5 n
C45 C47 H47C . . 109.5 n
H47A C47 H47C . . 109.5 n
H47B C47 H47C . . 109.5 n
C53 C51 C52 . . 110.9(5) n
C53 C51 P2 . . 109.8(4) n
C52 C51 P2 . . 110.7(4) n
C53 C51 H51 . . 108.4 n
C52 C51 H51 . . 108.4 n
P2 C51 H51 . . 108.4 n
C51 C52 H52A . . 109.5 n
C51 C52 H52B . . 109.5 n
H52A C52 H52B . . 109.5 n
C51 C52 H52C . . 109.5 n
H52A C52 H52C . . 109.5 n
H52B C52 H52C . . 109.5 n
C51 C53 H53A . . 109.5 n
C51 C53 H53B . . 109.5 n
H53A C53 H53B . . 109.5 n
C51 C53 H53C . . 109.5 n
H53A C53 H53C . . 109.5 n
H53B C53 H53C . . 109.5 n
C56 C55 C57 . . 111.5(5) n
C56 C55 P4 . . 110.9(4) n
C57 C55 P4 . . 109.9(4) n
C56 C55 H55 . . 108.2 n
C57 C55 H55 . . 108.2 n
P4 C55 H55 . . 108.2 n
C55 C56 H56A . . 109.5 n
C55 C56 H56B . . 109.5 n
H56A C56 H56B . . 109.5 n
C55 C56 H56C . . 109.5 n
H56A C56 H56C . . 109.5 n
H56B C56 H56C . . 109.5 n
C55 C57 H57A . . 109.5 n
C55 C57 H57B . . 109.5 n
H57A C57 H57B . . 109.5 n
C55 C57 H57C . . 109.5 n
H57A C57 H57C . . 109.5 n
H57B C57 H57C . . 109.5 n
C62 C61 C77 . . 117.8(5) n
C62 C61 P3 . . 115.2(4) n
C77 C61 P3 . . 126.2(4) n
C63 C62 C61 . . 122.9(5) n
C63 C62 H62 . . 118.5 n
C61 C62 H62 . . 118.5 n
C64 C63 C62 . . 119.0(5) n
C64 C63 H63 . . 120.5 n
C62 C63 H63 . . 120.5 n
C78 C64 C63 . . 119.1(5) n
C78 C64 H64 . . 120.4 n
C63 C64 H64 . . 120.4 n
C66 C65 C80 . . 118.6(5) n
C66 C65 H65 . . 120.7 n
C80 C65 H65 . . 120.7 n
C67 C66 C65 . . 120.6(5) n
C67 C66 H66 . . 119.7 n
C65 C66 H66 . . 119.7 n
C66 C67 C68 . . 122.0(5) n
C66 C67 H67 . . 119.0 n
C68 C67 H67 . . 119.0 n
C79 C68 C67 . . 117.6(5) n
C79 C68 P4 . . 124.9(4) n
C67 C68 P4 . . 116.7(4) n
C79 C69 C77 . . 107.3(4) n
C79 C69 C72 . . 107.9(4) n
C77 C69 C72 . . 105.3(4) n
C79 C69 H69 . . 112.0 n
C77 C69 H69 . . 112.0 n
C72 C69 H69 . . 112.0 n
C80 C70 C78 . . 105.5(4) n
C80 C70 C71 . . 108.2(5) n
C78 C70 C71 . . 108.1(4) n
C80 C70 H70 . . 111.6 n
C78 C70 H70 . . 111.6 n
C71 C70 H70 . . 111.6 n
C70 C71 C72 . . 109.1(4) n
C70 C71 H71A . . 109.9 n
C72 C71 H71A . . 109.9 n
C70 C71 H71B . . 109.9 n
C72 C71 H71B . . 109.9 n
H71A C71 H71B . . 108.3 n
C71 C72 C69 . . 110.3(4) n
C71 C72 H72A . . 109.6 n
C69 C72 H72A . . 109.6 n
C71 C72 H72B . . 109.6 n
C69 C72 H72B . . 109.6 n
H72A C72 H72B . . 108.1 n
C78 C77 C61 . . 117.8(5) n
C78 C77 C69 . . 111.9(4) n
C61 C77 C69 . . 130.3(4) n
C64 C78 C77 . . 123.1(5) n
C64 C78 C70 . . 123.4(5) n
C77 C78 C70 . . 113.4(5) n
C68 C79 C80 . . 119.4(5) n
C68 C79 C69 . . 130.0(4) n
C80 C79 C69 . . 110.6(5) n
C65 C80 C79 . . 121.4(5) n
C65 C80 C70 . . 123.3(5) n
C79 C80 C70 . . 115.3(5) n
C84 O80 C81 . . 107.5(6) n
O80 C81 C82 . . 108.9(6) n
O80 C81 H81A . . 109.9 n
C82 C81 H81A . . 109.9 n
O80 C81 H81B . . 109.9 n
C82 C81 H81B . . 109.9 n
H81A C81 H81B . . 108.3 n
C81 C82 C83 . . 101.9(6) n
C81 C82 H82A . . 111.4 n
C83 C82 H82A . . 111.4 n
C81 C82 H82B . . 111.4 n
C83 C82 H82B . . 111.4 n
H82A C82 H82B . . 109.2 n
C84 C83 C82 . . 102.3(6) n
C84 C83 H83A . . 111.3 n
C82 C83 H83A . . 111.3 n
C84 C83 H83B . . 111.3 n
C82 C83 H83B . . 111.3 n
H83A C83 H83B . . 109.2 n
O80 C84 C83 . . 107.8(6) n
O80 C84 H84A . . 110.1 n
C83 C84 H84A . . 110.1 n
O80 C84 H84B . . 110.1 n
C83 C84 H84B . . 110.1 n
H84A C84 H84B . . 108.5 n
C86 O85 C89 . . 108.4(6) n
O85 C86 C87 . . 107.0(6) n
O85 C86 H86A . . 110.3 n
C87 C86 H86A . . 110.3 n
O85 C86 H86B . . 110.3 n
C87 C86 H86B . . 110.3 n
H86A C86 H86B . . 108.6 n
C88 C87 C86 . . 103.1(6) n
C88 C87 H87A . . 111.1 n
C86 C87 H87A . . 111.1 n
C88 C87 H87B . . 111.1 n
C86 C87 H87B . . 111.1 n
H87A C87 H87B . . 109.1 n
C89 C88 C87 . . 101.5(6) n
C89 C88 H88A . . 111.5 n
C87 C88 H88A . . 111.5 n
C89 C88 H88B . . 111.5 n
C87 C88 H88B . . 111.5 n
H88A C88 H88B . . 109.3 n
O85 C89 C88 . . 105.8(6) n
O85 C89 H89A . . 110.6 n
C88 C89 H89A . . 110.6 n
O85 C89 H89B . . 110.6 n
C88 C89 H89B . . 110.6 n
H89A C89 H89B . . 108.7 n
C94 O90 C91 . . 106.6(8) n
O90 C91 C92 . . 111.8(8) n
O90 C91 H91A . . 109.3 n
C92 C91 H91A . . 109.3 n
O90 C91 H91B . . 109.3 n
C92 C91 H91B . . 109.3 n
H91A C91 H91B . . 107.9 n
C91 C92 C93 . . 102.1(7) n
C91 C92 H92A . . 111.3 n
C93 C92 H92A . . 111.3 n
C91 C92 H92B . . 111.3 n
C93 C92 H92B . . 111.3 n
H92A C92 H92B . . 109.2 n
C94 C93 C92 . . 104.3(7) n
C94 C93 H93A . . 110.9 n
C92 C93 H93A . . 110.9 n
C94 C93 H93B . . 110.9 n
C92 C93 H93B . . 110.9 n
H93A C93 H93B . . 108.9 n
O90 C94 C93 . . 110.4(8) n
O90 C94 H94A . . 109.6 n
C93 C94 H94A . . 109.6 n
O90 C94 H94B . . 109.6 n
C93 C94 H94B . . 109.6 n
H94A C94 H94B . . 108.1 n
C96 O95 C99 . . 108.5(11) n
O95 C96 C97 . . 108.8(12) n
O95 C96 H96A . . 109.9 n
C97 C96 H96A . . 109.9 n
O95 C96 H96B . . 109.9 n
C97 C96 H96B . . 109.9 n
H96A C96 H96B . . 108.3 n
C96 C97 C98 . . 103.2(12) n
C96 C97 H97A . . 111.1 n
C98 C97 H97A . . 111.1 n
C96 C97 H97B . . 111.1 n
C98 C97 H97B . . 111.1 n
H97A C97 H97B . . 109.1 n
C99 C98 C97 . . 106.3(11) n
C99 C98 H98A . . 110.5 n
C97 C98 H98A . . 110.5 n
C99 C98 H98B . . 110.5 n
C97 C98 H98B . . 110.5 n
H98A C98 H98B . . 108.7 n
O95 C99 C98 . . 108.6(11) n
O95 C99 H99A . . 110.0 n
C98 C99 H99A . . 110.0 n
O95 C99 H99B . . 110.0 n
C98 C99 H99B . . 110.0 n
H99A C99 H99B . . 108.4 n
C99B O95B C96B . . 108.7(10) n
O95B C96B C97B . . 106.9(10) n
O95B C96B H96C . . 110.3 n
C97B C96B H96C . . 110.3 n
O95B C96B H96D . . 110.3 n
C97B C96B H96D . . 110.3 n
H96C C96B H96D . . 108.6 n
C96B C97B C98B . . 105.2(10) n
C96B C97B H97C . . 110.7 n
C98B C97B H97C . . 110.7 n
C96B C97B H97D . . 110.7 n
C98B C97B H97D . . 110.7 n
H97C C97B H97D . . 108.8 n
C99B C98B C97B . . 103.5(10) n
C99B C98B H98C . . 111.1 n
C97B C98B H98C . . 111.1 n
C99B C98B H98D . . 111.1 n
C97B C98B H98D . . 111.1 n
H98C C98B H98D . . 109.0 n
O95B C99B C98B . . 105.4(11) n
O95B C99B H99C . . 110.7 n
C98B C99B H99C . . 110.7 n
O95B C99B H99D . . 110.7 n
C98B C99B H99D . . 110.7 n
H99C C99B H99D . . 108.8 n
C101 O100 C104 . . 109.5(6) n
O100 C101 C102 . . 108.5(6) n
O100 C101 H10A . . 110.0 n
C102 C101 H10A . . 110.0 n
O100 C101 H10B . . 110.0 n
C102 C101 H10B . . 110.0 n
H10A C101 H10B . . 108.4 n
C101 C102 C103 . . 106.3(6) n
C101 C102 H10C . . 110.5 n
C103 C102 H10C . . 110.5 n
C101 C102 H10D . . 110.5 n
C103 C102 H10D . . 110.5 n
H10C C102 H10D . . 108.7 n
C104 C103 C102 . . 105.8(6) n
C104 C103 H10E . . 110.6 n
C102 C103 H10E . . 110.6 n
C104 C103 H10F . . 110.6 n
C102 C103 H10F . . 110.6 n
H10E C103 H10F . . 108.7 n
O100 C104 C103 . . 108.9(6) n
O100 C104 H10G . . 109.9 n
C103 C104 H10G . . 109.9 n
O100 C104 H10H . . 109.9 n
C103 C104 H10H . . 109.9 n
H10G C104 H10H . . 108.3 n

loop_
_geom_bond_atom_site_label_1
_geom_bond_atom_site_label_2
_geom_bond_site_symmetry_2
_geom_bond_distance
_geom_bond_publ_flag
Pd1 C13 . 2.014(6) n
Pd1 P1 . 2.2393(13) n
Pd1 Cl1 . 2.4360(13) n
Pd1 Cl3 . 2.4767(14) n
Pd1 Pd2 . 2.8110(5) n
Pd2 C13 . 2.017(5) n
Pd2 P2 . 2.2251(14) n
Pd2 Cl1 . 2.4465(14) n
Pd2 Cl4 . 2.4621(14) n
Pd3 C14 . 2.004(5) n
Pd3 P3 . 2.2380(14) n
Pd3 Cl2 . 2.4284(14) n
Pd3 Cl3 . 2.4807(13) n
Pd3 Pd4 . 2.8109(6) n
Pd4 C14 . 2.016(5) n
Pd4 P4 . 2.2281(14) n
Pd4 Cl2 . 2.4429(14) n
Pd4 Cl4 . 2.4676(15) n
C13 H13A . 0.96(2) n
C13 H13B . 0.94(2) n
C14 H14A . 0.95(2) n
C14 H14B . 0.95(2) n
P1 C21 . 1.847(5) n
P1 C1 . 1.850(5) n
P1 C31 . 1.856(5) n
P2 C8 . 1.836(5) n
P2 C51 . 1.854(5) n
P2 C41 . 1.862(5) n
P3 C25 . 1.848(5) n
P3 C61 . 1.850(5) n
P3 C35 . 1.854(5) n
P4 C68 . 1.838(5) n
P4 C45 . 1.857(5) n
P4 C55 . 1.864(5) n
C1 C2 . 1.400(7) n
C1 C17 . 1.406(7) n
C2 C3 . 1.381(7) n
C2 H2 . 0.9500 n
C3 C4 . 1.379(7) n
C3 H3 . 0.9500 n
C4 C18 . 1.382(7) n
C4 H4 . 0.9500 n
C5 C20 . 1.389(7) n
C5 C6 . 1.396(8) n
C5 H5 . 0.9500 n
C6 C7 . 1.372(7) n
C6 H6 . 0.9500 n
C7 C8 . 1.407(7) n
C7 H7 . 0.9500 n
C8 C19 . 1.407(7) n
C9 C17 . 1.545(6) n
C9 C12 . 1.545(7) n
C9 C19 . 1.549(7) n
C9 H9 . 1.0000 n
C10 C20 . 1.501(7) n
C10 C18 . 1.510(7) n
C10 C11 . 1.550(7) n
C10 H10 . 1.0000 n
C11 C12 . 1.546(7) n
C11 H11A . 0.9900 n
C11 H11B . 0.9900 n
C12 H12A . 0.9900 n
C12 H12B . 0.9900 n
C17 C18 . 1.406(7) n
C19 C20 . 1.409(7) n
C21 C22 . 1.524(8) n
C21 C23 . 1.531(7) n
C21 H21 . 1.0000 n
C22 H22A . 0.9800 n
C22 H22B . 0.9800 n
C22 H22C . 0.9800 n
C23 H23A . 0.9800 n
C23 H23B . 0.9800 n
C23 H23C . 0.9800 n
C25 C26 . 1.524(7) n
C25 C27 . 1.539(7) n
C25 H25 . 1.0000 n
C26 H26A . 0.9800 n
C26 H26B . 0.9800 n
C26 H26C . 0.9800 n
C27 H27A . 0.9800 n
C27 H27B . 0.9800 n
C27 H27C . 0.9800 n
C31 C32 . 1.523(8) n
C31 C33 . 1.541(7) n
C31 H31 . 1.0000 n
C32 H32A . 0.9800 n
C32 H32B . 0.9800 n
C32 H32C . 0.9800 n
C33 H33A . 0.9800 n
C33 H33B . 0.9800 n
C33 H33C . 0.9800 n
C35 C37 . 1.517(7) n
C35 C36 . 1.540(8) n
C35 H35 . 1.0000 n
C36 H36A . 0.9800 n
C36 H36B . 0.9800 n
C36 H36C . 0.9800 n
C37 H37A . 0.9800 n
C37 H37B . 0.9800 n
C37 H37C . 0.9800 n
C41 C42 . 1.513(7) n
C41 C43 . 1.523(7) n
C41 H41 . 1.0000 n
C42 H42A . 0.9800 n
C42 H42B . 0.9800 n
C42 H42C . 0.9800 n
C43 H43A . 0.9800 n
C43 H43B . 0.9800 n
C43 H43C . 0.9800 n
C45 C46 . 1.526(8) n
C45 C47 . 1.533(7) n
C45 H45 . 1.0000 n
C46 H46A . 0.9800 n
C46 H46B . 0.9800 n
C46 H46C . 0.9800 n
C47 H47A . 0.9800 n
C47 H47B . 0.9800 n
C47 H47C . 0.9800 n
C51 C53 . 1.532(7) n
C51 C52 . 1.532(7) n
C51 H51 . 1.0000 n
C52 H52A . 0.9800 n
C52 H52B . 0.9800 n
C52 H52C . 0.9800 n
C53 H53A . 0.9800 n
C53 H53B . 0.9800 n
C53 H53C . 0.9800 n
C55 C56 . 1.515(7) n
C55 C57 . 1.524(7) n
C55 H55 . 1.0000 n
C56 H56A . 0.9800 n
C56 H56B . 0.9800 n
C56 H56C . 0.9800 n
C57 H57A . 0.9800 n
C57 H57B . 0.9800 n
C57 H57C . 0.9800 n
C61 C62 . 1.402(7) n
C61 C77 . 1.416(7) n
C62 C63 . 1.394(7) n
C62 H62 . 0.9500 n
C63 C64 . 1.386(7) n
C63 H63 . 0.9500 n
C64 C78 . 1.374(7) n
C64 H64 . 0.9500 n
C65 C66 . 1.387(8) n
C65 C80 . 1.397(7) n
C65 H65 . 0.9500 n
C66 C67 . 1.370(7) n
C66 H66 . 0.9500 n
C67 C68 . 1.418(7) n
C67 H67 . 0.9500 n
C68 C79 . 1.405(7) n
C69 C79 . 1.536(7) n
C69 C77 . 1.544(7) n
C69 C72 . 1.562(7) n
C69 H69 . 1.0000 n
C70 C80 . 1.500(8) n
C70 C78 . 1.508(7) n
C70 C71 . 1.541(8) n
C70 H70 . 1.0000 n
C71 C72 . 1.544(7) n
C71 H71A . 0.9900 n
C71 H71B . 0.9900 n
C72 H72A . 0.9900 n
C72 H72B . 0.9900 n
C77 C78 . 1.416(7) n
C79 C80 . 1.408(7) n
O80 C84 . 1.410(7) n
O80 C81 . 1.419(8) n
C81 C82 . 1.485(8) n
C81 H81A . 0.9900 n
C81 H81B . 0.9900 n
C82 C83 . 1.509(8) n
C82 H82A . 0.9900 n
C82 H82B . 0.9900 n
C83 C84 . 1.481(8) n
C83 H83A . 0.9900 n
C83 H83B . 0.9900 n
C84 H84A . 0.9900 n
C84 H84B . 0.9900 n
O85 C86 . 1.396(8) n
O85 C89 . 1.398(8) n
C86 C87 . 1.493(9) n
C86 H86A . 0.9900 n
C86 H86B . 0.9900 n
C87 C88 . 1.476(8) n
C87 H87A . 0.9900 n
C87 H87B . 0.9900 n
C88 C89 . 1.466(8) n
C88 H88A . 0.9900 n
C88 H88B . 0.9900 n
C89 H89A . 0.9900 n
C89 H89B . 0.9900 n
O90 C94 . 1.368(9) n
O90 C91 . 1.392(10) n
C91 C92 . 1.459(11) n
C91 H91A . 0.9900 n
C91 H91B . 0.9900 n
C92 C93 . 1.488(9) n
C92 H92A . 0.9900 n
C92 H92B . 0.9900 n
C93 C94 . 1.458(10) n
C93 H93A . 0.9900 n
C93 H93B . 0.9900 n
C94 H94A . 0.9900 n
C94 H94B . 0.9900 n
O95 C96 . 1.386(12) n
O95 C99 . 1.395(12) n
C96 C97 . 1.457(13) n
C96 H96A . 0.9900 n
C96 H96B . 0.9900 n
C97 C98 . 1.503(14) n
C97 H97A . 0.9900 n
C97 H97B . 0.9900 n
C98 C99 . 1.442(13) n
C98 H98A . 0.9900 n
C98 H98B . 0.9900 n
C99 H99A . 0.9900 n
C99 H99B . 0.9900 n
O95B C99B . 1.369(11) n
O95B C96B . 1.400(12) n
C96B C97B . 1.462(13) n
C96B H96C . 0.9900 n
C96B H96D . 0.9900 n
C97B C98B . 1.481(13) n
C97B H97C . 0.9900 n
C97B H97D . 0.9900 n
C98B C99B . 1.469(13) n
C98B H98C . 0.9900 n
C98B H98D . 0.9900 n
C99B H99C . 0.9900 n
C99B H99D . 0.9900 n
O100 C101 . 1.385(7) n
O100 C104 . 1.386(7) n
C101 C102 . 1.449(8) n
C101 H10A . 0.9900 n
C101 H10B . 0.9900 n
C102 C103 . 1.463(9) n
C102 H10C . 0.9900 n
C102 H10D . 0.9900 n
C103 C104 . 1.441(8) n
C103 H10E . 0.9900 n
C103 H10F . 0.9900 n
C104 H10G . 0.9900 n
C104 H10H . 0.9900 n

loop_
_geom_torsion_atom_site_label_1
_geom_torsion_atom_site_label_2
_geom_torsion_atom_site_label_3
_geom_torsion_atom_site_label_4
_geom_torsion_site_symmetry_1
_geom_torsion_site_symmetry_2
_geom_torsion_site_symmetry_3
_geom_torsion_site_symmetry_4
_geom_torsion
_geom_torsion_publ_flag
P1 Pd1 Pd2 C13 . . . . -48.2(2) ?
Cl1 Pd1 Pd2 C13 . . . . 118.6(2) ?
Cl3 Pd1 Pd2 C13 . . . . 173.1(2) ?
C13 Pd1 Pd2 P2 . . . . 41.6(2) ?
P1 Pd1 Pd2 P2 . . . . -6.58(8) ?
Cl1 Pd1 Pd2 P2 . . . . 160.23(7) ?
Cl3 Pd1 Pd2 P2 . . . . -145.33(7) ?
C13 Pd1 Pd2 Cl1 . . . . -118.6(2) ?
P1 Pd1 Pd2 Cl1 . . . . -166.80(7) ?
Cl3 Pd1 Pd2 Cl1 . . . . 54.44(6) ?
C13 Pd1 Pd2 Cl4 . . . . -179.0(2) ?
P1 Pd1 Pd2 Cl4 . . . . 132.84(7) ?
Cl1 Pd1 Pd2 Cl4 . . . . -60.35(7) ?
Cl3 Pd1 Pd2 Cl4 . . . . -5.91(7) ?
P3 Pd3 Pd4 C14 . . . . -47.2(2) ?
Cl2 Pd3 Pd4 C14 . . . . 119.1(2) ?
Cl3 Pd3 Pd4 C14 . . . . 173.1(2) ?
C14 Pd3 Pd4 P4 . . . . 43.3(2) ?
P3 Pd3 Pd4 P4 . . . . -3.91(8) ?
Cl2 Pd3 Pd4 P4 . . . . 162.40(7) ?
Cl3 Pd3 Pd4 P4 . . . . -143.62(7) ?
C14 Pd3 Pd4 Cl2 . . . . -119.1(2) ?
P3 Pd3 Pd4 Cl2 . . . . -166.31(7) ?
Cl3 Pd3 Pd4 Cl2 . . . . 53.98(7) ?
C14 Pd3 Pd4 Cl4 . . . . -177.2(2) ?
P3 Pd3 Pd4 Cl4 . . . . 135.55(7) ?
Cl2 Pd3 Pd4 Cl4 . . . . -58.15(8) ?
Cl3 Pd3 Pd4 Cl4 . . . . -4.16(8) ?
C13 Pd1 Cl1 Pd2 . . . . 39.34(16) ?
P1 Pd1 Cl1 Pd2 . . . . 106.8(3) ?
Cl3 Pd1 Cl1 Pd2 . . . . -139.83(5) ?
C13 Pd2 Cl1 Pd1 . . . . -39.29(16) ?
P2 Pd2 Cl1 Pd1 . . . . -112.65(17) ?
Cl4 Pd2 Cl1 Pd1 . . . . 135.41(5) ?
C14 Pd3 Cl2 Pd4 . . . . 39.11(16) ?
P3 Pd3 Cl2 Pd4 . . . . 111.3(2) ?
Cl3 Pd3 Cl2 Pd4 . . . . -139.72(5) ?
C14 Pd4 Cl2 Pd3 . . . . -38.89(15) ?
P4 Pd4 Cl2 Pd3 . . . . -113.6(2) ?
Cl4 Pd4 Cl2 Pd3 . . . . 137.01(5) ?
C13 Pd1 Cl3 Pd3 . . . . 33.1(12) ?
P1 Pd1 Cl3 Pd3 . . . . -151.36(6) ?
Cl1 Pd1 Cl3 Pd3 . . . . 38.70(6) ?
Pd2 Pd1 Cl3 Pd3 . . . . -3.13(7) ?
C14 Pd3 Cl3 Pd1 . . . . 41.5(10) ?
P3 Pd3 Cl3 Pd1 . . . . -141.93(6) ?
Cl2 Pd3 Cl3 Pd1 . . . . 48.98(6) ?
Pd4 Pd3 Cl3 Pd1 . . . . 7.45(7) ?
C13 Pd2 Cl4 Pd4 . . . . 3.9(12) ?
P2 Pd2 Cl4 Pd4 . . . . 158.94(7) ?
Cl1 Pd2 Cl4 Pd4 . . . . -36.21(7) ?
Pd1 Pd2 Cl4 Pd4 . . . . 8.95(9) ?
C14 Pd4 Cl4 Pd2 . . . . -18.7(11) ?
P4 Pd4 Cl4 Pd2 . . . . 145.37(7) ?
Cl2 Pd4 Cl4 Pd2 . . . . -48.46(7) ?
Pd3 Pd4 Cl4 Pd2 . . . . -4.70(9) ?
P1 Pd1 C13 Pd2 . . . . 143.68(16) ?
Cl1 Pd1 C13 Pd2 . . . . -46.40(15) ?
Cl3 Pd1 C13 Pd2 . . . . -40.7(13) ?
P2 Pd2 C13 Pd1 . . . . -149.43(16) ?
Cl1 Pd2 C13 Pd1 . . . . 46.18(15) ?
Cl4 Pd2 C13 Pd1 . . . . 5.7(13) ?
P3 Pd3 C14 Pd4 . . . . 144.83(15) ?
Cl2 Pd3 C14 Pd4 . . . . -46.11(14) ?
Cl3 Pd3 C14 Pd4 . . . . -38.6(11) ?
P4 Pd4 C14 Pd3 . . . . -148.28(15) ?
Cl2 Pd4 C14 Pd3 . . . . 45.84(14) ?
Cl4 Pd4 C14 Pd3 . . . . 15.8(12) ?
C13 Pd1 P1 C21 . . . . -158.8(3) ?
Cl1 Pd1 P1 C21 . . . . 134.6(3) ?
Cl3 Pd1 P1 C21 . . . . 21.9(2) ?
Pd2 Pd1 P1 C21 . . . . -126.45(19) ?
C13 Pd1 P1 C1 . . . . -37.3(3) ?
Cl1 Pd1 P1 C1 . . . . -103.9(3) ?
Cl3 Pd1 P1 C1 . . . . 143.3(2) ?
Pd2 Pd1 P1 C1 . . . . -5.0(2) ?
C13 Pd1 P1 C31 . . . . 87.2(2) ?
Cl1 Pd1 P1 C31 . . . . 20.6(3) ?
Cl3 Pd1 P1 C31 . . . . -92.19(19) ?
Pd2 Pd1 P1 C31 . . . . 119.51(19) ?
C13 Pd2 P2 C8 . . . . 37.3(3) ?
Cl1 Pd2 P2 C8 . . . . 109.4(3) ?
Cl4 Pd2 P2 C8 . . . . -139.2(2) ?
Pd1 Pd2 P2 C8 . . . . 8.9(2) ?
C13 Pd2 P2 C51 . . . . -87.2(2) ?
Cl1 Pd2 P2 C51 . . . . -15.1(3) ?
Cl4 Pd2 P2 C51 . . . . 96.27(18) ?
Pd1 Pd2 P2 C51 . . . . -115.58(18) ?
C13 Pd2 P2 C41 . . . . 159.7(2) ?
Cl1 Pd2 P2 C41 . . . . -128.2(2) ?
Cl4 Pd2 P2 C41 . . . . -16.86(19) ?
Pd1 Pd2 P2 C41 . . . . 131.30(19) ?
C14 Pd3 P3 C25 . . . . -158.6(2) ?
Cl2 Pd3 P3 C25 . . . . 130.1(3) ?
Cl3 Pd3 P3 C25 . . . . 21.90(18) ?
Pd4 Pd3 P3 C25 . . . . -126.81(18) ?
C14 Pd3 P3 C61 . . . . -36.4(3) ?
Cl2 Pd3 P3 C61 . . . . -107.7(3) ?
Cl3 Pd3 P3 C61 . . . . 144.1(2) ?
Pd4 Pd3 P3 C61 . . . . -4.6(2) ?
C14 Pd3 P3 C35 . . . . 87.5(2) ?
Cl2 Pd3 P3 C35 . . . . 16.2(3) ?
Cl3 Pd3 P3 C35 . . . . -91.94(19) ?
Pd4 Pd3 P3 C35 . . . . 119.34(18) ?
C14 Pd4 P4 C68 . . . . 34.1(3) ?
Cl2 Pd4 P4 C68 . . . . 107.5(3) ?
Cl4 Pd4 P4 C68 . . . . -143.6(2) ?
Pd3 Pd4 P4 C68 . . . . 4.8(2) ?
C14 Pd4 P4 C45 . . . . 156.7(3) ?
Cl2 Pd4 P4 C45 . . . . -129.9(3) ?
Cl4 Pd4 P4 C45 . . . . -21.0(2) ?
Pd3 Pd4 P4 C45 . . . . 127.4(2) ?
C14 Pd4 P4 C55 . . . . -89.8(2) ?
Cl2 Pd4 P4 C55 . . . . -16.4(3) ?
Cl4 Pd4 P4 C55 . . . . 92.41(19) ?
Pd3 Pd4 P4 C55 . . . . -119.16(19) ?
C21 P1 C1 C2 . . . . -75.0(4) ?
C31 P1 C1 C2 . . . . 34.5(5) ?
Pd1 P1 C1 C2 . . . . 159.7(3) ?
C21 P1 C1 C17 . . . . 95.5(5) ?
C31 P1 C1 C17 . . . . -155.0(5) ?
Pd1 P1 C1 C17 . . . . -29.8(5) ?
C17 C1 C2 C3 . . . . -4.0(8) ?
P1 C1 C2 C3 . . . . 167.4(4) ?
C1 C2 C3 C4 . . . . -0.5(9) ?
C2 C3 C4 C18 . . . . 3.5(8) ?
C20 C5 C6 C7 . . . . -5.1(8) ?
C5 C6 C7 C8 . . . . 2.2(9) ?
C6 C7 C8 C19 . . . . 4.2(8) ?
C6 C7 C8 P2 . . . . -164.8(4) ?
C51 P2 C8 C19 . . . . 160.6(4) ?
C41 P2 C8 C19 . . . . -91.7(5) ?
Pd2 P2 C8 C19 . . . . 35.5(5) ?
C51 P2 C8 C7 . . . . -31.3(5) ?
C41 P2 C8 C7 . . . . 76.4(4) ?
Pd2 P2 C8 C7 . . . . -156.4(3) ?
C20 C10 C11 C12 . . . . -58.4(6) ?
C18 C10 C11 C12 . . . . 55.2(6) ?
C17 C9 C12 C11 . . . . -58.4(5) ?
C19 C9 C12 C11 . . . . 54.8(5) ?
C10 C11 C12 C9 . . . . 2.3(6) ?
C2 C1 C17 C18 . . . . 5.4(7) ?
P1 C1 C17 C18 . . . . -165.0(4) ?
C2 C1 C17 C9 . . . . -174.2(5) ?
P1 C1 C17 C9 . . . . 15.4(8) ?
C12 C9 C17 C1 . . . . -121.6(6) ?
C19 C9 C17 C1 . . . . 123.6(5) ?
C12 C9 C17 C18 . . . . 58.7(5) ?
C19 C9 C17 C18 . . . . -56.0(5) ?
C3 C4 C18 C17 . . . . -2.0(8) ?
C3 C4 C18 C10 . . . . 174.8(5) ?
C1 C17 C18 C4 . . . . -2.5(8) ?
C9 C17 C18 C4 . . . . 177.2(5) ?
C1 C17 C18 C10 . . . . -179.6(4) ?
C9 C17 C18 C10 . . . . 0.1(6) ?
C20 C10 C18 C4 . . . . -120.0(5) ?
C11 C10 C18 C4 . . . . 124.3(5) ?
C20 C10 C18 C17 . . . . 57.1(6) ?
C11 C10 C18 C17 . . . . -58.7(6) ?
C7 C8 C19 C20 . . . . -7.6(7) ?
P2 C8 C19 C20 . . . . 160.4(4) ?
C7 C8 C19 C9 . . . . 172.3(5) ?
P2 C8 C19 C9 . . . . -19.7(8) ?
C17 C9 C19 C8 . . . . -124.8(5) ?
C12 C9 C19 C8 . . . . 120.9(5) ?
C17 C9 C19 C20 . . . . 55.1(5) ?
C12 C9 C19 C20 . . . . -59.2(5) ?
C6 C5 C20 C19 . . . . 1.6(8) ?
C6 C5 C20 C10 . . . . -175.2(5) ?
C8 C19 C20 C5 . . . . 4.9(8) ?
C9 C19 C20 C5 . . . . -175.0(5) ?
C8 C19 C20 C10 . . . . -178.0(4) ?
C9 C19 C20 C10 . . . . 2.1(6) ?
C18 C10 C20 C5 . . . . 118.9(6) ?
C11 C10 C20 C5 . . . . -125.3(6) ?
C18 C10 C20 C19 . . . . -58.1(6) ?
C11 C10 C20 C19 . . . . 57.7(6) ?
C1 P1 C21 C22 . . . . -66.9(4) ?
C31 P1 C21 C22 . . . . -176.2(4) ?
Pd1 P1 C21 C22 . . . . 68.7(4) ?
C1 P1 C21 C23 . . . . 60.6(5) ?
C31 P1 C21 C23 . . . . -48.7(5) ?
Pd1 P1 C21 C23 . . . . -163.8(4) ?
C61 P3 C25 C26 . . . . -67.4(4) ?
C35 P3 C25 C26 . . . . -176.2(4) ?
Pd3 P3 C25 C26 . . . . 68.6(4) ?
C61 P3 C25 C27 . . . . 60.7(4) ?
C35 P3 C25 C27 . . . . -48.1(5) ?
Pd3 P3 C25 C27 . . . . -163.3(4) ?
C21 P1 C31 C32 . . . . 175.1(4) ?
C1 P1 C31 C32 . . . . 68.7(4) ?
Pd1 P1 C31 C32 . . . . -67.8(4) ?
C21 P1 C31 C33 . . . . -61.2(4) ?
C1 P1 C31 C33 . . . . -167.5(4) ?
Pd1 P1 C31 C33 . . . . 56.0(4) ?
C25 P3 C35 C37 . . . . -65.2(5) ?
C61 P3 C35 C37 . . . . -171.9(4) ?
Pd3 P3 C35 C37 . . . . 51.7(5) ?
C25 P3 C35 C36 . . . . 171.1(4) ?
C61 P3 C35 C36 . . . . 64.4(4) ?
Pd3 P3 C35 C36 . . . . -72.0(4) ?
C8 P2 C41 C42 . . . . 67.7(4) ?
C51 P2 C41 C42 . . . . 177.3(4) ?
Pd2 P2 C41 C42 . . . . -67.2(4) ?
C8 P2 C41 C43 . . . . -59.1(5) ?
C51 P2 C41 C43 . . . . 50.6(5) ?
Pd2 P2 C41 C43 . . . . 166.0(4) ?
C68 P4 C45 C46 . . . . 68.6(4) ?
C55 P4 C45 C46 . . . . 178.4(4) ?
Pd4 P4 C45 C46 . . . . -66.4(4) ?
C68 P4 C45 C47 . . . . -57.7(5) ?
C55 P4 C45 C47 . . . . 52.2(5) ?
Pd4 P4 C45 C47 . . . . 167.3(4) ?
C8 P2 C51 C53 . . . . 172.1(4) ?
C41 P2 C51 C53 . . . . 66.1(4) ?
Pd2 P2 C51 C53 . . . . -52.8(4) ?
C8 P2 C51 C52 . . . . -65.1(4) ?
C41 P2 C51 C52 . . . . -171.1(4) ?
Pd2 P2 C51 C52 . . . . 70.0(4) ?
C68 P4 C55 C56 . . . . -67.6(4) ?
C45 P4 C55 C56 . . . . -174.2(4) ?
Pd4 P4 C55 C56 . . . . 67.2(4) ?
C68 P4 C55 C57 . . . . 168.6(4) ?
C45 P4 C55 C57 . . . . 62.1(5) ?
Pd4 P4 C55 C57 . . . . -56.5(4) ?
C25 P3 C61 C62 . . . . -73.1(4) ?
C35 P3 C61 C62 . . . . 36.1(5) ?
Pd3 P3 C61 C62 . . . . 161.2(3) ?
C25 P3 C61 C77 . . . . 96.6(5) ?
C35 P3 C61 C77 . . . . -154.1(4) ?
Pd3 P3 C61 C77 . . . . -29.0(5) ?
C77 C61 C62 C63 . . . . -2.5(8) ?
P3 C61 C62 C63 . . . . 168.2(5) ?
C61 C62 C63 C64 . . . . -0.5(9) ?
C62 C63 C64 C78 . . . . 2.2(8) ?
C80 C65 C66 C67 . . . . -4.3(9) ?
C65 C66 C67 C68 . . . . 2.3(9) ?
C66 C67 C68 C79 . . . . 3.4(8) ?
C66 C67 C68 P4 . . . . -166.7(5) ?
C45 P4 C68 C79 . . . . -90.5(5) ?
C55 P4 C68 C79 . . . . 160.9(4) ?
Pd4 P4 C68 C79 . . . . 36.5(5) ?
C45 P4 C68 C67 . . . . 78.7(4) ?
C55 P4 C68 C67 . . . . -29.8(5) ?
Pd4 P4 C68 C67 . . . . -154.2(3) ?
C80 C70 C71 C72 . . . . -58.2(6) ?
C78 C70 C71 C72 . . . . 55.6(6) ?
C70 C71 C72 C69 . . . . 3.4(6) ?
C79 C69 C72 C71 . . . . 54.6(6) ?
C77 C69 C72 C71 . . . . -59.8(5) ?
C62 C61 C77 C78 . . . . 3.6(7) ?
P3 C61 C77 C78 . . . . -165.9(4) ?
C62 C61 C77 C69 . . . . -176.4(5) ?
P3 C61 C77 C69 . . . . 14.1(8) ?
C79 C69 C77 C78 . . . . -55.4(5) ?
C72 C69 C77 C78 . . . . 59.4(5) ?
C79 C69 C77 C61 . . . . 124.6(5) ?
C72 C69 C77 C61 . . . . -120.6(5) ?
C63 C64 C78 C77 . . . . -1.0(8) ?
C63 C64 C78 C70 . . . . 177.0(5) ?
C61 C77 C78 C64 . . . . -2.0(8) ?
C69 C77 C78 C64 . . . . 178.0(5) ?
C61 C77 C78 C70 . . . . 179.8(4) ?
C69 C77 C78 C70 . . . . -0.2(6) ?
C80 C70 C78 C64 . . . . -122.2(6) ?
C71 C70 C78 C64 . . . . 122.2(6) ?
C80 C70 C78 C77 . . . . 56.0(6) ?
C71 C70 C78 C77 . . . . -59.6(6) ?
C67 C68 C79 C80 . . . . -6.9(7) ?
P4 C68 C79 C80 . . . . 162.2(4) ?
C67 C68 C79 C69 . . . . 172.2(5) ?
P4 C68 C79 C69 . . . . -18.6(8) ?
C77 C69 C79 C68 . . . . -126.1(6) ?
C72 C69 C79 C68 . . . . 120.9(6) ?
C77 C69 C79 C80 . . . . 53.1(5) ?
C72 C69 C79 C80 . . . . -59.9(6) ?
C66 C65 C80 C79 . . . . 0.5(9) ?
C66 C65 C80 C70 . . . . -177.1(5) ?
C68 C79 C80 C65 . . . . 5.2(8) ?
C69 C79 C80 C65 . . . . -174.2(5) ?
C68 C79 C80 C70 . . . . -177.0(5) ?
C69 C79 C80 C70 . . . . 3.6(7) ?
C78 C70 C80 C65 . . . . 119.0(6) ?
C71 C70 C80 C65 . . . . -125.5(6) ?
C78 C70 C80 C79 . . . . -58.8(6) ?
C71 C70 C80 C79 . . . . 56.7(6) ?
C84 O80 C81 C82 . . . . 5.0(9) ?
O80 C81 C82 C83 . . . . -24.0(9) ?
C81 C82 C83 C84 . . . . 32.6(8) ?
C81 O80 C84 C83 . . . . 16.9(9) ?
C82 C83 C84 O80 . . . . -31.4(8) ?
C89 O85 C86 C87 . . . . -4.0(12) ?
O85 C86 C87 C88 . . . . -19.3(11) ?
C86 C87 C88 C89 . . . . 33.6(10) ?
C86 O85 C89 C88 . . . . 26.2(11) ?
C87 C88 C89 O85 . . . . -37.3(9) ?
C94 O90 C91 C92 . . . . 2.7(16) ?
O90 C91 C92 C93 . . . . -15.2(15) ?
C91 C92 C93 C94 . . . . 20.8(12) ?
C91 O90 C94 C93 . . . . 11.8(14) ?
C92 C93 C94 O90 . . . . -21.1(13) ?
C99 O95 C96 C97 . . . . 22(4) ?
O95 C96 C97 C98 . . . . -20(4) ?
C96 C97 C98 C99 . . . . 11(4) ?
C96 O95 C99 C98 . . . . -15(3) ?
C97 C98 C99 O95 . . . . 2(4) ?
C99B O95B C96B C97B . . . . -21(3) ?
O95B C96B C97B C98B . . . . 1(3) ?
C96B C97B C98B C99B . . . . 17(3) ?
C96B O95B C99B C98B . . . . 32(2) ?
C97B C98B C99B O95B . . . . -30(3) ?
C104 O100 C101 C102 . . . . -7.5(10) ?
O100 C101 C102 C103 . . . . 1.9(11) ?
C101 C102 C103 C104 . . . . 4.1(12) ?
C101 O100 C104 C103 . . . . 10.3(11) ?
C102 C103 C104 O100 . . . . -8.7(12) ?
